data_7203842
loop_
_publ_author_name
'Spencer, Howard J.'
'Skabara, Peter J.'
'Giles, Mark'
'McCulloch, Iain'
'Coles, Simon J.'
'Hursthouse, Michael B.'

_publ_section_title
;
 The first direct experimental comparison between the hugely
 contrasting properties of PEDOT and the all-sulfur analogue PEDTT by
 analogy with well-defined EDTT--EDOT copolymers
;
_journal_issue 45
_journal_name_full 'Journal of Materials Chemistry'
_journal_page_first 4783
_journal_paper_doi 10.1039/b511075k
_journal_volume 15
_journal_year 2005
_chemical_formula_sum 'C18 H14 O2 S7'
_chemical_formula_weight 486.71
_chemical_name_systematic
;
?
;
_space_group_IT_number 19
_symmetry_cell_setting orthorhombic
_symmetry_space_group_name_Hall 'P 2ac 2ab'
_symmetry_space_group_name_H-M 'P 21 21 21'
_atom_sites_solution_hydrogens geom
_atom_sites_solution_primary direct
_atom_sites_solution_secondary difmap
_audit_creation_method SHELXL-97
_cell_angle_alpha 90.00
_cell_angle_beta 90.00
_cell_angle_gamma 90.00
_cell_formula_units_Z 4
_cell_length_a 8.1677(13)
_cell_length_b 8.4673(15)
_cell_length_c 27.674(5)
_cell_measurement_reflns_used 4683
_cell_measurement_temperature 120(2)
_cell_measurement_theta_max 27.48
_cell_measurement_theta_min 2.91
_cell_volume 1913.9(6)
_computing_cell_refinement 'DENZO, COLLECT'
_computing_data_collection 'DENZO (Otwinowski & Minor, 1997) & COLLECT (Hooft, 1998)'
_computing_data_reduction 'DENZO, COLLECT'
_computing_molecular_graphics 'PLATON (Spek, 1990)'
_computing_structure_refinement 'SHELXL-97 (Sheldrick, 1997)'
_computing_structure_solution 'SHELXS-97 (Sheldrick, 1997)'
_diffrn_ambient_temperature 120(2)
_diffrn_detector_area_resol_mean 9.091
_diffrn_measured_fraction_theta_full 0.998
_diffrn_measured_fraction_theta_max 0.998
_diffrn_measurement_device_type 'Bruker-Nonius KappaCCD Area Detector'
_diffrn_measurement_method '\f and \w scans'
_diffrn_radiation_monochromator '10cm confocal mirrors'
_diffrn_radiation_source 'Bruker-Nonius FR591 rotating anode'
_diffrn_radiation_type MoK\a
_diffrn_radiation_wavelength 0.71073
_diffrn_reflns_av_R_equivalents 0.1394
_diffrn_reflns_av_sigmaI/netI 0.0817
_diffrn_reflns_limit_h_max 10
_diffrn_reflns_limit_h_min -10
_diffrn_reflns_limit_k_max 10
_diffrn_reflns_limit_k_min -10
_diffrn_reflns_limit_l_max 35
_diffrn_reflns_limit_l_min -35
_diffrn_reflns_number 40953
_diffrn_reflns_theta_full 27.50
_diffrn_reflns_theta_max 27.50
_diffrn_reflns_theta_min 2.90
_diffrn_standards_decay_% 0
_diffrn_standards_number 0
_exptl_absorpt_coefficient_mu 0.837
_exptl_absorpt_correction_T_max 0.9917
_exptl_absorpt_correction_T_min 0.9593
_exptl_absorpt_correction_type multi-scan
_exptl_absorpt_process_details 'SADABS V2.10 (Sheldrick, G.M., 2003)'
_exptl_crystal_colour 'pale green'
_exptl_crystal_density_diffrn 1.689
_exptl_crystal_density_method 'not measured'
_exptl_crystal_description plate
_exptl_crystal_F_000 1000
_exptl_crystal_size_max 0.05
_exptl_crystal_size_mid 0.04
_exptl_crystal_size_min 0.01
_refine_diff_density_max 0.701
_refine_diff_density_min -0.383
_refine_diff_density_rms 0.101
_refine_ls_abs_structure_details 'Flack H D (1983), Acta Cryst. A39, 876-881'
_refine_ls_abs_structure_Flack -0.07(16)
_refine_ls_goodness_of_fit_ref 1.124
_refine_ls_hydrogen_treatment constr
_refine_ls_matrix_type full
_refine_ls_number_parameters 245
_refine_ls_number_reflns 4382
_refine_ls_number_restraints 0
_refine_ls_restrained_S_all 1.124
_refine_ls_R_factor_all 0.0986
_refine_ls_R_factor_gt 0.0710
_refine_ls_shift/su_max 0.072
_refine_ls_shift/su_mean 0.017
_refine_ls_structure_factor_coef Fsqd
_refine_ls_weighting_details 'calc w=1/[\s^2^(Fo^2^)+(0.0626P)^2^+1.5975P] where P=(Fo^2^+2Fc^2^)/3'
_refine_ls_weighting_scheme calc
_refine_ls_wR_factor_gt 0.1402
_refine_ls_wR_factor_ref 0.1501
_reflns_number_gt 3389
_reflns_number_total 4382
_reflns_threshold_expression >2sigma(I)
_cod_data_source_file b511075k.txt
_cod_data_source_block SOS
_cod_depositor_comments
;
The following automatic conversions were performed:
'_symmetry_cell_setting' value 'Orthorhombic' changed to 'orthorhombic'
according to '/home/saulius/struct/CIF-dictionaries/cif_core.dic'
dictionary named 'cif_core.dic' version 2.4.1 from 2010-06-29.

Automatic conversion script
Id: cif_fix_enum 1527 2010-12-29 10:47:43Z saulius 
;
_cod_original_sg_symbol_H-M P2(1)2(1)2(1)
_cod_database_code 7203842

loop_
_symmetry_equiv_pos_as_xyz
'x, y, z'
'-x+1/2, -y, z+1/2'
'-x, y+1/2, -z+1/2'
'x+1/2, -y+1/2, -z'

loop_
_atom_site_label
_atom_site_type_symbol
_atom_site_fract_x
_atom_site_fract_y
_atom_site_fract_z
_atom_site_U_iso_or_equiv
_atom_site_adp_type
_atom_site_occupancy
_atom_site_symmetry_multiplicity
_atom_site_calc_flag
_atom_site_refinement_flags
_atom_site_disorder_assembly
_atom_site_disorder_group
C1 C 0.7307(7) 0.3923(8) 0.1936(2) 0.0346(14) Uani 1 1 d . . .
H1A H 0.8300 0.4455 0.2061 0.042 Uiso 1 1 calc R . .
H1B H 0.7468 0.2769 0.1970 0.042 Uiso 1 1 calc R . .
C2 C 0.7097(8) 0.4323(8) 0.1409(2) 0.0411(16) Uani 1 1 d . . .
H2A H 0.8164 0.4202 0.1243 0.049 Uiso 1 1 calc R . .
H2B H 0.6762 0.5443 0.1380 0.049 Uiso 1 1 calc R . .
C3 C 0.4049(7) 0.2801(7) 0.1545(2) 0.0274(13) Uani 1 1 d . . .
C4 C 0.4043(7) 0.3341(6) 0.2036(2) 0.0263(13) Uani 1 1 d . . .
C5 C 0.2705(7) 0.1976(8) 0.1437(2) 0.0355(15) Uani 1 1 d . . .
H5 H 0.2521 0.1516 0.1129 0.043 Uiso 1 1 calc R . .
C6 C 0.2629(7) 0.2883(7) 0.22807(19) 0.0246(12) Uani 1 1 d . . .
C7 C 0.2184(7) 0.3161(7) 0.2777(2) 0.0274(13) Uani 1 1 d . . .
C8 C 0.0747(7) 0.2743(6) 0.29942(19) 0.0233(12) Uani 1 1 d . . .
C9 C 0.0658(7) 0.3083(7) 0.34926(19) 0.0284(12) Uani 1 1 d . . .
C10 C 0.1985(7) 0.3837(7) 0.3665(2) 0.0286(13) Uani 1 1 d . . .
C11 C -0.1957(7) 0.1975(8) 0.3024(2) 0.0352(14) Uani 1 1 d . . .
H11A H -0.2755 0.1241 0.2875 0.042 Uiso 1 1 calc R . .
H11B H -0.2435 0.3049 0.3018 0.042 Uiso 1 1 calc R . .
C12 C -0.1643(8) 0.1488(8) 0.3540(2) 0.0403(16) Uani 1 1 d . . .
H12A H -0.2696 0.1357 0.3713 0.048 Uiso 1 1 calc R . .
H12B H -0.1054 0.0467 0.3547 0.048 Uiso 1 1 calc R . .
C13 C 0.2252(7) 0.4448(7) 0.4156(2) 0.0311(14) Uani 1 1 d . . .
C14 C 0.3629(7) 0.4419(7) 0.44340(19) 0.0293(13) Uani 1 1 d . . .
C15 C 0.3383(8) 0.5233(7) 0.48829(19) 0.0330(14) Uani 1 1 d . . .
C16 C 0.1883(8) 0.5858(9) 0.4925(2) 0.0465(18) Uani 1 1 d . . .
H16 H 0.1516 0.6434 0.5199 0.056 Uiso 1 1 calc R . .
C17 C 0.6568(9) 0.3290(8) 0.4782(2) 0.0458(17) Uani 1 1 d . . .
H17A H 0.6035 0.2448 0.4973 0.055 Uiso 1 1 calc R . .
H17B H 0.7684 0.2921 0.4699 0.055 Uiso 1 1 calc R . .
C18 C 0.6711(9) 0.4736(11) 0.5090(3) 0.062(2) Uani 1 1 d . . .
H18A H 0.7130 0.5616 0.4889 0.075 Uiso 1 1 calc R . .
H18B H 0.7520 0.4535 0.5349 0.075 Uiso 1 1 calc R . .
O1 O -0.0495(5) 0.1961(5) 0.27548(13) 0.0348(10) Uani 1 1 d . . .
O2 O -0.0678(5) 0.2686(5) 0.37724(13) 0.0352(10) Uani 1 1 d . . .
S1 S 0.55691(17) 0.45148(18) 0.22918(5) 0.0298(3) Uani 1 1 d . . .
S2 S 0.5588(2) 0.3090(2) 0.11080(5) 0.0388(4) Uani 1 1 d . . .
S3 S 0.13445(18) 0.18192(19) 0.19051(5) 0.0331(4) Uani 1 1 d . . .
S4 S 0.34137(17) 0.41157(18) 0.32039(5) 0.0280(3) Uani 1 1 d . . .
S5 S 0.0710(2) 0.5492(2) 0.44261(6) 0.0485(5) Uani 1 1 d . . .
S6 S 0.4794(2) 0.5332(2) 0.53629(5) 0.0428(5) Uani 1 1 d . . .
S7 S 0.5452(2) 0.3549(2) 0.42379(6) 0.0456(5) Uani 1 1 d . . .

loop_
_atom_site_aniso_label
_atom_site_aniso_U_11
_atom_site_aniso_U_22
_atom_site_aniso_U_33
_atom_site_aniso_U_23
_atom_site_aniso_U_13
_atom_site_aniso_U_12
C1 0.019(3) 0.054(4) 0.031(3) -0.001(3) 0.002(2) -0.002(3)
C2 0.039(4) 0.052(4) 0.033(3) -0.004(3) 0.003(3) -0.010(3)
C3 0.019(3) 0.035(3) 0.028(3) -0.005(3) -0.005(2) 0.007(2)
C4 0.032(3) 0.021(3) 0.026(3) 0.002(2) -0.005(2) -0.001(2)
C5 0.032(3) 0.047(4) 0.027(3) -0.014(3) -0.003(3) 0.000(3)
C6 0.024(3) 0.027(3) 0.023(3) -0.003(3) -0.008(2) 0.001(2)
C7 0.024(3) 0.027(3) 0.031(3) -0.002(3) -0.006(2) 0.001(3)
C8 0.018(3) 0.022(3) 0.029(3) 0.000(2) -0.009(2) 0.000(2)
C9 0.028(3) 0.030(3) 0.027(3) 0.001(3) 0.002(3) 0.007(3)
C10 0.023(3) 0.035(4) 0.028(3) 0.001(3) -0.003(2) -0.004(3)
C11 0.027(3) 0.037(4) 0.042(4) 0.001(3) -0.001(3) -0.012(3)
C12 0.028(3) 0.047(4) 0.045(4) 0.001(3) -0.006(3) -0.007(3)
C13 0.027(3) 0.039(4) 0.027(3) 0.006(3) 0.004(2) -0.002(3)
C14 0.031(3) 0.031(3) 0.027(3) 0.000(3) -0.001(3) -0.002(3)
C15 0.034(3) 0.040(4) 0.025(3) 0.002(3) 0.000(3) -0.005(3)
C16 0.045(4) 0.064(5) 0.031(3) -0.008(3) 0.005(3) 0.009(4)
C17 0.041(4) 0.059(5) 0.037(3) -0.002(3) -0.012(3) 0.011(4)
C18 0.041(4) 0.093(6) 0.053(4) -0.025(5) -0.006(4) 0.004(4)
O1 0.026(2) 0.047(3) 0.032(2) 0.000(2) -0.0018(18) -0.009(2)
O2 0.032(2) 0.043(3) 0.031(2) -0.0023(18) 0.0036(19) -0.005(2)
S1 0.0239(7) 0.0366(8) 0.0290(7) -0.0055(6) -0.0008(6) -0.0030(7)
S2 0.0348(8) 0.0570(11) 0.0248(7) -0.0056(7) 0.0003(7) -0.0021(9)
S3 0.0268(7) 0.0436(9) 0.0290(7) -0.0084(7) -0.0040(6) -0.0080(7)
S4 0.0249(7) 0.0355(9) 0.0235(7) -0.0046(6) -0.0025(6) -0.0054(6)
S5 0.0333(9) 0.0692(13) 0.0430(9) -0.0176(9) -0.0031(8) 0.0164(10)
S6 0.0435(10) 0.0609(11) 0.0241(7) -0.0060(8) -0.0040(7) -0.0078(9)
S7 0.0353(9) 0.0713(13) 0.0302(8) -0.0070(8) -0.0067(7) 0.0153(9)

loop_
_atom_type_symbol
_atom_type_description
_atom_type_scat_dispersion_real
_atom_type_scat_dispersion_imag
_atom_type_scat_source
C C 0.0033 0.0016 'International Tables Vol C Tables 4.2.6.8 and 6.1.1.4'
H H 0.0000 0.0000 'International Tables Vol C Tables 4.2.6.8 and 6.1.1.4'
O O 0.0106 0.0060 'International Tables Vol C Tables 4.2.6.8 and 6.1.1.4'
S S 0.1246 0.1234 'International Tables Vol C Tables 4.2.6.8 and 6.1.1.4'

loop_
_geom_angle_atom_site_label_1
_geom_angle_atom_site_label_2
_geom_angle_atom_site_label_3
_geom_angle
_geom_angle_site_symmetry_1
_geom_angle_site_symmetry_3
_geom_angle_publ_flag
C2 C1 S1 112.2(4) . . ?
C2 C1 H1A 109.2 . . ?
S1 C1 H1A 109.2 . . ?
C2 C1 H1B 109.2 . . ?
S1 C1 H1B 109.2 . . ?
H1A C1 H1B 107.9 . . ?
C1 C2 S2 113.0(5) . . ?
C1 C2 H2A 109.0 . . ?
S2 C2 H2A 109.0 . . ?
C1 C2 H2B 109.0 . . ?
S2 C2 H2B 109.0 . . ?
H2A C2 H2B 107.8 . . ?
C5 C3 C4 112.0(5) . . ?
C5 C3 S2 120.5(5) . . ?
C4 C3 S2 127.5(4) . . ?
C6 C4 C3 112.0(5) . . ?
C6 C4 S1 123.6(4) . . ?
C3 C4 S1 124.3(4) . . ?
C3 C5 S3 114.0(4) . . ?
C3 C5 H5 123.0 . . ?
S3 C5 H5 123.0 . . ?
C4 C6 C7 128.8(5) . . ?
C4 C6 S3 110.8(4) . . ?
C7 C6 S3 120.3(4) . . ?
C8 C7 C6 126.5(5) . . ?
C8 C7 S4 108.4(4) . . ?
C6 C7 S4 125.1(4) . . ?
C7 C8 O1 123.0(5) . . ?
C7 C8 C9 114.9(5) . . ?
O1 C8 C9 122.0(5) . . ?
C10 C9 O2 123.7(5) . . ?
C10 C9 C8 113.7(5) . . ?
O2 C9 C8 122.6(5) . . ?
C9 C10 C13 127.8(5) . . ?
C9 C10 S4 110.2(4) . . ?
C13 C10 S4 121.9(4) . . ?
O1 C11 C12 110.8(5) . . ?
O1 C11 H11A 109.5 . . ?
C12 C11 H11A 109.5 . . ?
O1 C11 H11B 109.5 . . ?
C12 C11 H11B 109.5 . . ?
H11A C11 H11B 108.1 . . ?
O2 C12 C11 108.9(5) . . ?
O2 C12 H12A 109.9 . . ?
C11 C12 H12A 109.9 . . ?
O2 C12 H12B 109.9 . . ?
C11 C12 H12B 109.9 . . ?
H12A C12 H12B 108.3 . . ?
C14 C13 C10 129.6(5) . . ?
C14 C13 S5 111.7(4) . . ?
C10 C13 S5 118.5(4) . . ?
C13 C14 C15 111.4(5) . . ?
C13 C14 S7 122.4(4) . . ?
C15 C14 S7 126.2(4) . . ?
C16 C15 C14 113.1(5) . . ?
C16 C15 S6 121.0(5) . . ?
C14 C15 S6 125.8(5) . . ?
C15 C16 S5 111.8(5) . . ?
C15 C16 H16 124.1 . . ?
S5 C16 H16 124.1 . . ?
C18 C17 S7 115.0(5) . . ?
C18 C17 H17A 108.5 . . ?
S7 C17 H17A 108.5 . . ?
C18 C17 H17B 108.5 . . ?
S7 C17 H17B 108.5 . . ?
H17A C17 H17B 107.5 . . ?
C17 C18 S6 113.5(5) . . ?
C17 C18 H18A 108.9 . . ?
S6 C18 H18A 108.9 . . ?
C17 C18 H18B 108.9 . . ?
S6 C18 H18B 108.9 . . ?
H18A C18 H18B 107.7 . . ?
C8 O1 C11 111.4(4) . . ?
C9 O2 C12 110.8(4) . . ?
C4 S1 C1 100.5(3) . . ?
C3 S2 C2 104.5(3) . . ?
C5 S3 C6 91.2(3) . . ?
C10 S4 C7 92.7(3) . . ?
C16 S5 C13 92.0(3) . . ?
C15 S6 C18 103.8(3) . . ?
C14 S7 C17 103.1(3) . . ?

loop_
_geom_bond_atom_site_label_1
_geom_bond_atom_site_label_2
_geom_bond_distance
_geom_bond_site_symmetry_2
_geom_bond_publ_flag
C1 C2 1.508(8) . ?
C1 S1 1.799(6) . ?
C1 H1A 0.9900 . ?
C1 H1B 0.9900 . ?
C2 S2 1.817(6) . ?
C2 H2A 0.9900 . ?
C2 H2B 0.9900 . ?
C3 C5 1.335(8) . ?
C3 C4 1.434(8) . ?
C3 S2 1.761(6) . ?
C4 C6 1.394(8) . ?
C4 S1 1.745(6) . ?
C5 S3 1.711(6) . ?
C5 H5 0.9500 . ?
C6 C7 1.440(8) . ?
C6 S3 1.730(5) . ?
C7 C8 1.366(8) . ?
C7 S4 1.749(6) . ?
C8 O1 1.381(6) . ?
C8 C9 1.411(7) . ?
C9 C10 1.345(8) . ?
C9 O2 1.380(7) . ?
C10 C13 1.471(8) . ?
C10 S4 1.744(6) . ?
C11 O1 1.408(7) . ?
C11 C12 1.509(9) . ?
C11 H11A 0.9900 . ?
C11 H11B 0.9900 . ?
C12 O2 1.437(7) . ?
C12 H12A 0.9900 . ?
C12 H12B 0.9900 . ?
C13 C14 1.363(8) . ?
C13 S5 1.711(6) . ?
C14 C15 1.435(8) . ?
C14 S7 1.747(6) . ?
C15 C16 1.340(9) . ?
C15 S6 1.761(6) . ?
C16 S5 1.709(7) . ?
C16 H16 0.9500 . ?
C17 C18 1.497(10) . ?
C17 S7 1.773(6) . ?
C17 H17A 0.9900 . ?
C17 H17B 0.9900 . ?
C18 S6 1.810(7) . ?
C18 H18A 0.9900 . ?
C18 H18B 0.9900 . ?

loop_
_cod_related_entry_id
_cod_related_entry_database
_cod_related_entry_code
1 ChemSpider 21143269
